data_2220688
loop_
_publ_author_name
'Xiao, Xin'
'Rao, Zai-Ying'
'Zhang, Yun-Qiang'
'Xue, Sai-Feng'
'Tao, Zhu'

_publ_section_title
(4,4'-Di-<i>tert</i>-butyl-2,2'-bipyridine-\k^2^<i>N</i>,<i>N</i>')bis(nitrato-\k^2^<i>O</i>,<i>O</i>')copper(II)
_journal_coeditor_code AT2708
_journal_issue 2
_journal_name_full 'Acta Crystallographica Section E'
_journal_page_first m202
_journal_paper_doi 10.1107/S1600536809001457
_journal_volume 65
_journal_year 2009
_chemical_formula_iupac '[Cu (N O3)2 (C18 H24 N2)]'
_chemical_formula_moiety 'C18 H24 Cu N4 O6'
_chemical_formula_sum 'C18 H24 Cu N4 O6'
_chemical_formula_weight 455.96
_chemical_name_systematic
;(4,4'-Di-<i>tert</i>-butyl-2,2'-bipyridine-\k^2^<i>N</i>,<i>N</i>')bis(nitrato-
\k^2^<i>O</i>,<i>O</i>')copper(II)
;
_space_group_IT_number 19
_symmetry_cell_setting orthorhombic
_symmetry_space_group_name_Hall 'P 2ac 2ab'
_symmetry_space_group_name_H-M 'P 21 21 21'
_atom_sites_solution_hydrogens geom
_atom_sites_solution_primary direct
_atom_sites_solution_secondary difmap
_audit_creation_method SHELXL-97
_cell_angle_alpha 90.00
_cell_angle_beta 90.00
_cell_angle_gamma 90.00
_cell_formula_units_Z 4
_cell_length_a 9.8265(16)
_cell_length_b 13.247(2)
_cell_length_c 16.138(3)
_cell_measurement_reflns_used 2120
_cell_measurement_temperature 173(2)
_cell_measurement_theta_max 25.01
_cell_measurement_theta_min 1.99
_cell_volume 2100.7(6)
_computing_cell_refinement 'SAINT (Bruker, 2002)'
_computing_data_collection 'SMART (Bruker, 2002)'
_computing_data_reduction 'SAINT (Bruker, 2002)'
_computing_molecular_graphics 'ORTEP-3 for Windows (Farrugia, 1997)'
_computing_publication_material 'WinGX (Farrugia, 1999)'
_computing_structure_refinement 'SHELXL97 (Sheldrick, 2008)'
_computing_structure_solution 'SHELXS97 (Sheldrick, 2008)'
_diffrn_ambient_temperature 173(2)
_diffrn_measured_fraction_theta_full 0.993
_diffrn_measured_fraction_theta_max 0.993
_diffrn_measurement_device_type 'Bruker SMART CCD area-detector'
_diffrn_measurement_method '\f and \w'
_diffrn_radiation_monochromator graphite
_diffrn_radiation_source 'fine-focus sealed tube'
_diffrn_radiation_type MoK\a
_diffrn_radiation_wavelength 0.71073
_diffrn_reflns_av_R_equivalents 0.0222
_diffrn_reflns_av_sigmaI/netI 0.0317
_diffrn_reflns_limit_h_max 11
_diffrn_reflns_limit_h_min -11
_diffrn_reflns_limit_k_max 15
_diffrn_reflns_limit_k_min -15
_diffrn_reflns_limit_l_max 17
_diffrn_reflns_limit_l_min -19
_diffrn_reflns_number 11065
_diffrn_reflns_theta_full 25.01
_diffrn_reflns_theta_max 25.01
_diffrn_reflns_theta_min 1.99
_diffrn_standards_interval_count 0
_diffrn_standards_interval_time 0
_diffrn_standards_number 0
_exptl_absorpt_coefficient_mu 1.081
_exptl_absorpt_correction_T_max 0.8373
_exptl_absorpt_correction_T_min 0.7586
_exptl_absorpt_correction_type multi-scan
_exptl_absorpt_process_details '(SADABS; Bruker, 2005)'
_exptl_crystal_colour blue
_exptl_crystal_density_diffrn 1.442
_exptl_crystal_density_method 'not measured'
_exptl_crystal_description block
_exptl_crystal_F_000 948
_exptl_crystal_size_max 0.27
_exptl_crystal_size_mid 0.25
_exptl_crystal_size_min 0.17
_refine_diff_density_max 0.641
_refine_diff_density_min -0.806
_refine_ls_abs_structure_details 'Flack (1983), 1522 Freidel pairs'
_refine_ls_abs_structure_Flack 0.012(13)
_refine_ls_extinction_method none
_refine_ls_goodness_of_fit_ref 1.052
_refine_ls_hydrogen_treatment constr
_refine_ls_matrix_type full
_refine_ls_number_parameters 258
_refine_ls_number_reflns 3642
_refine_ls_number_restraints 1
_refine_ls_restrained_S_all 1.053
_refine_ls_R_factor_all 0.0321
_refine_ls_R_factor_gt 0.0296
_refine_ls_shift/su_max 0.001
_refine_ls_shift/su_mean 0.000
_refine_ls_structure_factor_coef Fsqd
_refine_ls_weighting_details 'calc w=1/[\s^2^(Fo^2^)+(0.0386P)^2^+0.8717P] where P=(Fo^2^+2Fc^2^)/3'
_refine_ls_weighting_scheme calc
_refine_ls_wR_factor_gt 0.0731
_refine_ls_wR_factor_ref 0.0744
_reflns_number_gt 3450
_reflns_number_total 3642
_reflns_threshold_expression I>2\s(I)
_cod_data_source_file at2708.cif
_cod_data_source_block I
_cod_database_code 2220688
_cod_database_fobs_code 2220688

loop_
_symmetry_equiv_pos_as_xyz
'x, y, z'
'-x+1/2, -y, z+1/2'
'x+1/2, -y+1/2, -z'
'-x, y+1/2, -z+1/2'

loop_
_atom_site_type_symbol
_atom_site_label
_atom_site_fract_x
_atom_site_fract_y
_atom_site_fract_z
_atom_site_U_iso_or_equiv
_atom_site_adp_type
_atom_site_calc_flag
_atom_site_refinement_flags
_atom_site_occupancy
_atom_site_disorder_assembly
_atom_site_disorder_group
Cu Cu1 0.58577(3) 0.98172(2) 0.72968(2) 0.02515(10) Uani d . 1 . .
O O2 0.3672(2) 1.0193(2) 0.66313(14) 0.0434(6) Uani d . 1 . .
O O1 0.4195(2) 0.89792(15) 0.74670(14) 0.0387(5) Uani d U 1 . .
O O4 0.5221(2) 1.08313(16) 0.81065(13) 0.0328(5) Uani d . 1 . .
N N2 0.7365(2) 1.06673(17) 0.68765(15) 0.0243(5) Uani d . 1 . .
N N4 0.5626(2) 1.05068(18) 0.88143(15) 0.0300(6) Uani d . 1 . .
O O5 0.6358(2) 0.97414(17) 0.88213(13) 0.035 Uani d . 1 . .
N N1 0.6896(2) 0.87411(17) 0.67467(15) 0.0242(5) Uani d . 1 . .
N N3 0.3281(3) 0.9442(2) 0.70369(17) 0.0381(6) Uani d U 1 . .
O O6 0.5273(3) 1.0950(2) 0.94430(15) 0.0558(7) Uani d . 1 . .
C C15 1.0722(3) 1.2220(2) 0.56813(19) 0.0308(7) Uani d . 1 . .
C C6 0.8337(3) 1.0146(2) 0.64671(16) 0.0225(6) Uani d . 1 . .
C C11 0.9809(3) 0.6535(2) 0.58589(19) 0.0279(6) Uani d . 1 . .
O O3 0.2114(2) 0.9132(2) 0.7046(2) 0.0649(9) Uani d . 1 . .
C C2 0.7514(3) 0.7040(2) 0.64459(18) 0.0275(6) Uani d . 1 . .
H H2 0.7265 0.6363 0.6436 0.033 Uiso calc R 1 . .
C C3 0.8801(3) 0.7323(2) 0.61767(18) 0.0233(6) Uani d . 1 . .
C C8 0.9527(3) 1.1675(2) 0.61021(18) 0.0253(6) Uani d . 1 . .
C C7 0.9411(3) 1.0624(2) 0.60741(17) 0.0252(6) Uani d . 1 . .
H H7 1.0057 1.0245 0.5791 0.030 Uiso calc R 1 . .
C C5 0.8133(3) 0.9040(2) 0.64572(17) 0.0225(6) Uani d . 1 . .
C C4 0.9100(3) 0.83539(19) 0.61865(16) 0.0223(5) Uani d . 1 . .
H H4 0.9948 0.8580 0.6011 0.027 Uiso calc R 1 . .
C C1 0.6602(3) 0.7753(2) 0.67289(19) 0.0281(6) Uani d . 1 . .
H H1 0.5752 0.7541 0.6914 0.034 Uiso calc R 1 . .
C C10 0.7481(3) 1.1682(2) 0.69174(19) 0.0290(6) Uani d . 1 . .
H H10 0.6821 1.2047 0.7202 0.035 Uiso calc R 1 . .
C C17 1.1679(4) 1.2577(3) 0.6369(2) 0.0507(10) Uani d . 1 . .
H H17A 1.2445 1.2919 0.6128 0.076 Uiso calc R 1 . .
H H17B 1.1993 1.2006 0.6681 0.076 Uiso calc R 1 . .
H H17C 1.1202 1.3032 0.6730 0.076 Uiso calc R 1 . .
C C9 0.8536(3) 1.2190(2) 0.65550(19) 0.0302(7) Uani d . 1 . .
H H9 0.8594 1.2888 0.6611 0.036 Uiso calc R 1 . .
C C14 1.1222(3) 0.6979(3) 0.5698(2) 0.0400(8) Uani d . 1 . .
H H14A 1.1817 0.6459 0.5498 0.060 Uiso calc R 1 . .
H H14B 1.1580 0.7251 0.6205 0.060 Uiso calc R 1 . .
H H14C 1.1155 0.7507 0.5292 0.060 Uiso calc R 1 . .
C C13 0.9948(3) 0.5689(2) 0.6509(2) 0.0397(8) Uani d . 1 . .
H H13A 1.0577 0.5189 0.6312 0.060 Uiso calc R 1 . .
H H13B 0.9076 0.5381 0.6600 0.060 Uiso calc R 1 . .
H H13C 1.0276 0.5969 0.7020 0.060 Uiso calc R 1 . .
C C16 1.1495(3) 1.1522(3) 0.5092(2) 0.0410(8) Uani d . 1 . .
H H16A 1.2235 1.1885 0.4844 0.062 Uiso calc R 1 . .
H H16B 1.0890 1.1287 0.4667 0.062 Uiso calc R 1 . .
H H16C 1.1845 1.0955 0.5396 0.062 Uiso calc R 1 . .
C C12 0.9251(4) 0.6105(3) 0.5041(2) 0.0440(8) Uani d . 1 . .
H H12A 0.9871 0.5607 0.4829 0.066 Uiso calc R 1 . .
H H12B 0.9154 0.6641 0.4645 0.066 Uiso calc R 1 . .
H H12C 0.8380 0.5798 0.5139 0.066 Uiso calc R 1 . .
C C18 1.0207(4) 1.3135(3) 0.5182(3) 0.0512(10) Uani d . 1 . .
H H18A 1.0965 1.3467 0.4923 0.077 Uiso calc R 1 . .
H H18B 0.9755 1.3598 0.5547 0.077 Uiso calc R 1 . .
H H18C 0.9581 1.2910 0.4764 0.077 Uiso calc R 1 . .

loop_
_atom_site_aniso_label
_atom_site_aniso_U_11
_atom_site_aniso_U_22
_atom_site_aniso_U_33
_atom_site_aniso_U_12
_atom_site_aniso_U_13
_atom_site_aniso_U_23
Cu1 0.02290(16) 0.02379(17) 0.02875(18) 0.00229(14) 0.00540(15) -0.00019(15)
O2 0.021 0.0581(15) 0.0509(13) 0.0047(11) -0.0042(9) 0.0038(14)
O1 0.0287(10) 0.0327(11) 0.0548(15) -0.0013(9) 0.0091(10) 0.0042(9)
O4 0.0379(11) 0.0321(12) 0.0285(11) 0.0100(9) 0.0039(10) 0.0011(10)
N2 0.0264(12) 0.0209(12) 0.0256(12) 0.0016(10) 0.0028(10) 0.0006(10)
N4 0.0287(13) 0.0328(14) 0.0283(13) 0.0002(11) 0.0005(11) -0.0032(11)
O5 0.033 0.034 0.038 0.0127(10) -0.0048(9) 0.0036(10)
N1 0.0248(11) 0.0220(13) 0.0260(13) -0.0020(10) 0.0038(10) 0.0000(10)
N3 0.0263(13) 0.0424(16) 0.0455(17) 0.0029(11) 0.0057(10) -0.0132(13)
O6 0.0737(18) 0.0623(17) 0.0313(14) 0.0154(14) 0.0022(13) -0.0100(12)
C15 0.0309(16) 0.0254(15) 0.0361(17) -0.0065(14) -0.0001(15) 0.0046(12)
C6 0.0253(13) 0.0220(14) 0.0201(13) 0.0005(12) 0.0013(11) 0.0000(12)
C11 0.0330(15) 0.0207(15) 0.0299(16) 0.0024(13) 0.0008(13) -0.0045(12)
O3 0.0275(13) 0.0736(19) 0.094(2) -0.0068(12) -0.0036(13) -0.0171(17)
C2 0.0291(14) 0.0201(14) 0.0332(17) -0.0039(12) 0.0012(13) -0.0010(12)
C3 0.0286(16) 0.0214(14) 0.0200(14) 0.0008(11) -0.0055(12) 0.0007(11)
C8 0.0287(15) 0.0230(15) 0.0242(16) -0.0037(11) -0.0047(12) 0.0036(12)
C7 0.0239(15) 0.0255(14) 0.0262(15) -0.0011(11) 0.0027(12) -0.0024(12)
C5 0.0246(13) 0.0227(15) 0.0202(14) -0.0013(11) 0.0003(12) -0.0016(12)
C4 0.0206(12) 0.0243(14) 0.0218(13) -0.0023(12) 0.0018(13) -0.0016(11)
C1 0.0258(15) 0.0240(15) 0.0344(17) -0.0039(12) 0.0010(13) -0.0002(13)
C10 0.0345(15) 0.0232(15) 0.0295(16) 0.0059(13) 0.0041(13) -0.0012(12)
C17 0.045(2) 0.056(2) 0.051(2) -0.0223(18) -0.0037(18) -0.0033(19)
C9 0.0381(16) 0.0187(15) 0.0339(17) -0.0004(12) -0.0017(14) -0.0016(13)
C14 0.0333(18) 0.0337(18) 0.053(2) 0.0072(14) 0.0107(15) -0.0022(16)
C13 0.0459(19) 0.0285(17) 0.045(2) 0.0100(15) -0.0019(16) 0.0064(15)
C16 0.0365(17) 0.0393(19) 0.047(2) -0.0091(15) 0.0115(16) 0.0047(16)
C12 0.051(2) 0.043(2) 0.0384(18) 0.0096(18) -0.0011(17) -0.0151(14)
C18 0.047(2) 0.040(2) 0.067(3) -0.0033(17) 0.0112(19) 0.0231(19)

loop_
_atom_type_symbol
_atom_type_description
_atom_type_scat_dispersion_real
_atom_type_scat_dispersion_imag
_atom_type_scat_source
C C 0.0033 0.0016 'International Tables Vol C Tables 4.2.6.8 and 6.1.1.4'
H H 0.0000 0.0000 'International Tables Vol C Tables 4.2.6.8 and 6.1.1.4'
N N 0.0061 0.0033 'International Tables Vol C Tables 4.2.6.8 and 6.1.1.4'
O O 0.0106 0.0060 'International Tables Vol C Tables 4.2.6.8 and 6.1.1.4'
Cu Cu 0.3201 1.2651 'International Tables Vol C Tables 4.2.6.8 and 6.1.1.4'

loop_
_geom_angle_atom_site_label_1
_geom_angle_atom_site_label_2
_geom_angle_atom_site_label_3
_geom_angle_site_symmetry_1
_geom_angle_site_symmetry_3
_geom_angle
_geom_angle_publ_flag
N1 Cu1 O4 . . 163.03(9) ?
N1 Cu1 N2 . . 82.49(9) ?
O4 Cu1 N2 . . 94.41(9) ?
N1 Cu1 O1 . . 94.82(9) ?
O4 Cu1 O1 . . 91.59(9) ?
N2 Cu1 O1 . . 167.53(10) ?
N3 O1 Cu1 . . 103.37(17) ?
N4 O4 Cu1 . . 105.23(16) ?
C6 N2 C10 . . 118.2(2) ?
C6 N2 Cu1 . . 113.90(18) ?
C10 N2 Cu1 . . 127.8(2) ?
O6 N4 O5 . . 123.3(3) ?
O6 N4 O4 . . 119.3(2) ?
O5 N4 O4 . . 117.4(2) ?
C1 N1 C5 . . 118.0(2) ?
C1 N1 Cu1 . . 127.3(2) ?
C5 N1 Cu1 . . 114.09(18) ?
O3 N3 O2 . . 124.3(3) ?
O3 N3 O1 . . 119.2(3) ?
O2 N3 O1 . . 116.5(2) ?
C16 C15 C17 . . 109.4(3) ?
C16 C15 C8 . . 111.8(2) ?
C17 C15 C8 . . 107.1(3) ?
C16 C15 C18 . . 108.3(3) ?
C17 C15 C18 . . 109.7(3) ?
C8 C15 C18 . . 110.5(3) ?
N2 C6 C7 . . 121.9(3) ?
N2 C6 C5 . . 114.6(2) ?
C7 C6 C5 . . 123.5(3) ?
C3 C11 C14 . . 112.4(2) ?
C3 C11 C12 . . 108.1(3) ?
C14 C11 C12 . . 108.7(3) ?
C3 C11 C13 . . 109.0(2) ?
C14 C11 C13 . . 108.4(3) ?
C12 C11 C13 . . 110.3(3) ?
C1 C2 C3 . . 120.6(3) ?
C1 C2 H2 . . 119.7 ?
C3 C2 H2 . . 119.7 ?
C2 C3 C4 . . 116.9(3) ?
C2 C3 C11 . . 120.7(2) ?
C4 C3 C11 . . 122.4(3) ?
C9 C8 C7 . . 116.5(3) ?
C9 C8 C15 . . 122.4(3) ?
C7 C8 C15 . . 121.0(3) ?
C6 C7 C8 . . 120.2(3) ?
C6 C7 H7 . . 119.9 ?
C8 C7 H7 . . 119.9 ?
N1 C5 C4 . . 122.0(3) ?
N1 C5 C6 . . 113.9(2) ?
C4 C5 C6 . . 124.1(2) ?
C5 C4 C3 . . 120.0(3) ?
C5 C4 H4 . . 120.0 ?
C3 C4 H4 . . 120.0 ?
N1 C1 C2 . . 122.4(3) ?
N1 C1 H1 . . 118.8 ?
C2 C1 H1 . . 118.8 ?
N2 C10 C9 . . 122.2(3) ?
N2 C10 H10 . . 118.9 ?
C9 C10 H10 . . 118.9 ?
C15 C17 H17A . . 109.5 ?
C15 C17 H17B . . 109.5 ?
H17A C17 H17B . . 109.5 ?
C15 C17 H17C . . 109.5 ?
H17A C17 H17C . . 109.5 ?
H17B C17 H17C . . 109.5 ?
C10 C9 C8 . . 120.8(3) ?
C10 C9 H9 . . 119.6 ?
C8 C9 H9 . . 119.6 ?
C11 C14 H14A . . 109.5 ?
C11 C14 H14B . . 109.5 ?
H14A C14 H14B . . 109.5 ?
C11 C14 H14C . . 109.5 ?
H14A C14 H14C . . 109.5 ?
H14B C14 H14C . . 109.5 ?
C11 C13 H13A . . 109.5 ?
C11 C13 H13B . . 109.5 ?
H13A C13 H13B . . 109.5 ?
C11 C13 H13C . . 109.5 ?
H13A C13 H13C . . 109.5 ?
H13B C13 H13C . . 109.5 ?
C15 C16 H16A . . 109.5 ?
C15 C16 H16B . . 109.5 ?
H16A C16 H16B . . 109.5 ?
C15 C16 H16C . . 109.5 ?
H16A C16 H16C . . 109.5 ?
H16B C16 H16C . . 109.5 ?
C11 C12 H12A . . 109.5 ?
C11 C12 H12B . . 109.5 ?
H12A C12 H12B . . 109.5 ?
C11 C12 H12C . . 109.5 ?
H12A C12 H12C . . 109.5 ?
H12B C12 H12C . . 109.5 ?
C15 C18 H18A . . 109.5 ?
C15 C18 H18B . . 109.5 ?
H18A C18 H18B . . 109.5 ?
C15 C18 H18C . . 109.5 ?
H18A C18 H18C . . 109.5 ?
H18B C18 H18C . . 109.5 ?

loop_
_geom_bond_atom_site_label_1
_geom_bond_atom_site_label_2
_geom_bond_site_symmetry_2
_geom_bond_distance
_geom_bond_publ_flag
Cu1 N1 . 1.965(2) ?
Cu1 O4 . 1.976(2) ?
Cu1 N2 . 1.980(2) ?
Cu1 O1 . 1.994(2) ?
O2 N3 . 1.251(4) ?
O1 N3 . 1.290(3) ?
O4 N4 . 1.284(3) ?
N2 C6 . 1.351(3) ?
N2 C10 . 1.350(4) ?
N4 O6 . 1.223(3) ?
N4 O5 . 1.243(3) ?
N1 C1 . 1.340(4) ?
N1 C5 . 1.360(4) ?
N3 O3 . 1.218(3) ?
C15 C16 . 1.528(4) ?
C15 C17 . 1.531(5) ?
C15 C8 . 1.536(4) ?
C15 C18 . 1.541(4) ?
C6 C7 . 1.385(4) ?
C6 C5 . 1.479(4) ?
C11 C3 . 1.528(4) ?
C11 C14 . 1.530(4) ?
C11 C12 . 1.539(4) ?
C11 C13 . 1.541(4) ?
C2 C1 . 1.380(4) ?
C2 C3 . 1.389(4) ?
C2 H2 . 0.9300 ?
C3 C4 . 1.396(4) ?
C8 C9 . 1.396(4) ?
C8 C7 . 1.398(4) ?
C7 H7 . 0.9300 ?
C5 C4 . 1.385(4) ?
C4 H4 . 0.9300 ?
C1 H1 . 0.9300 ?
C10 C9 . 1.368(4) ?
C10 H10 . 0.9300 ?
C17 H17A . 0.9600 ?
C17 H17B . 0.9600 ?
C17 H17C . 0.9600 ?
C9 H9 . 0.9300 ?
C14 H14A . 0.9600 ?
C14 H14B . 0.9600 ?
C14 H14C . 0.9600 ?
C13 H13A . 0.9600 ?
C13 H13B . 0.9600 ?
C13 H13C . 0.9600 ?
C16 H16A . 0.9600 ?
C16 H16B . 0.9600 ?
C16 H16C . 0.9600 ?
C12 H12A . 0.9600 ?
C12 H12B . 0.9600 ?
C12 H12C . 0.9600 ?
C18 H18A . 0.9600 ?
C18 H18B . 0.9600 ?
C18 H18C . 0.9600 ?

loop_
_geom_hbond_atom_site_label_D
_geom_hbond_atom_site_label_H
_geom_hbond_atom_site_label_A
_geom_hbond_site_symmetry_A
_geom_hbond_distance_DH
_geom_hbond_distance_HA
_geom_hbond_distance_DA
_geom_hbond_angle_DHA
C1 H1 O4 4_646 0.93 2.46 3.124(3) 128.6
